data_4036655
loop_
_publ_author_name
'Servalli, Marco'
'Trapp, Nils'
'W\"orle, Michael'
'Kl\"arner, Frank-Gerrit'

_publ_section_title
;
 Anthraphane: An Anthracene-Based, Propeller-Shaped D(3h)-Symmetric
 Hydrocarbon Cyclophane and Its Layered Single Crystal Structures.
;
_journal_issue 6
_journal_name_full 'The Journal of organic chemistry'
_journal_page_first 2572
_journal_page_last 2580
_journal_paper_doi 10.1021/acs.joc.6b00209
_journal_volume 81
_journal_year 2016
_chemical_formula_moiety 'C66 H30, 6(C5 H9 N O)'
_chemical_formula_sum 'C96 H84 N6 O6'
_chemical_formula_weight 1417.69
_space_group_crystal_system trigonal
_space_group_IT_number 167
_space_group_name_Hall '-R 3 2"c'
_space_group_name_H-M_alt 'R -3 c :H'
_atom_sites_solution_hydrogens geom
_atom_sites_solution_primary direct
_audit_creation_date 2014-06-16
_audit_creation_method
;
Olex2 1.2
(compiled 2014.05.21 svn.r2940 for OlexSys, GUI svn.r4846)
;
_cell_angle_alpha 90
_cell_angle_beta 90
_cell_angle_gamma 120
_cell_formula_units_Z 6
_cell_length_a 16.4148(8)
_cell_length_b 16.4148(8)
_cell_length_c 50.878(3)
_cell_measurement_reflns_used 6197
_cell_measurement_temperature 100.0(2)
_cell_measurement_theta_max 62.13
_cell_measurement_theta_min 4.66
_cell_volume 11872.2(11)
_computing_cell_refinement 'Bruker SAINT'
_computing_data_collection 'Bruker APEX2'
_computing_data_reduction 'Bruker SAINT'
_computing_molecular_graphics 'Olex2 (Dolomanov et al., 2009)'
_computing_publication_material 'Olex2 (Dolomanov et al., 2009)'
_computing_structure_refinement 'XL (Sheldrick, 2008)'
_computing_structure_solution 'XS (Sheldrick, 2008)'
_diffrn_ambient_temperature 100.0(2)
_diffrn_detector 'Bruker APEX2 area detector'
_diffrn_detector_area_resol_mean 8.33
_diffrn_detector_type 'CCD area detector'
_diffrn_measured_fraction_theta_full 0.861
_diffrn_measured_fraction_theta_max 0.983
_diffrn_measurement_device 'kappa-stage diffractometer'
_diffrn_measurement_device_type 'Bruker Kappa Apex2 Duo'
_diffrn_measurement_method '\w and \f scans'
_diffrn_radiation_monochromator 'double mirror optics'
_diffrn_radiation_probe x-ray
_diffrn_radiation_type CuK\a
_diffrn_radiation_wavelength 1.54178
_diffrn_reflns_av_R_equivalents 0.0383
_diffrn_reflns_av_unetI/netI 0.0196
_diffrn_reflns_Laue_measured_fraction_full 0.861
_diffrn_reflns_Laue_measured_fraction_max 0.983
_diffrn_reflns_limit_h_max 18
_diffrn_reflns_limit_h_min -18
_diffrn_reflns_limit_k_max 18
_diffrn_reflns_limit_k_min -18
_diffrn_reflns_limit_l_max 57
_diffrn_reflns_limit_l_min -55
_diffrn_reflns_number 21653
_diffrn_reflns_point_group_measured_fraction_full 0.861
_diffrn_reflns_point_group_measured_fraction_max 0.983
_diffrn_reflns_theta_full 67.679
_diffrn_reflns_theta_max 62.347
_diffrn_reflns_theta_min 3.562
_diffrn_source 'microfocus sealed X-ray tube'
_diffrn_source_type 'Incoatec I\ms'
_diffrn_standards_number 0
_exptl_absorpt_coefficient_mu 0.584
_exptl_absorpt_correction_T_max 0.7522
_exptl_absorpt_correction_T_min 0.6812
_exptl_absorpt_correction_type multi-scan
_exptl_absorpt_process_details
;
SADABS-2012/1 (Bruker,2012) was used for absorption correction.
wR2(int) was 0.0514 before and 0.0404 after correction.
The Ratio of minimum to maximum transmission is 0.9056.
The \l/2 correction factor is 0.0015.
;
_exptl_crystal_colour 'clear light yellow'
_exptl_crystal_colour_lustre clear
_exptl_crystal_colour_modifier light
_exptl_crystal_colour_primary yellow
_exptl_crystal_density_diffrn 1.190
_exptl_crystal_description rhombohedral
_exptl_crystal_F_000 4500
_exptl_crystal_size_max 0.12
_exptl_crystal_size_mid 0.08
_exptl_crystal_size_min 0.015
_refine_diff_density_max 1.658
_refine_diff_density_min -0.565
_refine_diff_density_rms 0.095
_refine_ls_extinction_method none
_refine_ls_goodness_of_fit_ref 2.165
_refine_ls_hydrogen_treatment constr
_refine_ls_matrix_type full
_refine_ls_number_parameters 165
_refine_ls_number_reflns 2075
_refine_ls_number_restraints 172
_refine_ls_restrained_S_all 2.165
_refine_ls_R_factor_all 0.1076
_refine_ls_R_factor_gt 0.0981
_refine_ls_shift/su_max 0.001
_refine_ls_shift/su_mean 0.000
_refine_ls_structure_factor_coef Fsqd
_refine_ls_weighting_details 'w=1/[\s^2^(Fo^2^)+(0.1680P)^2^] where P=(Fo^2^+2Fc^2^)/3'
_refine_ls_weighting_scheme calc
_refine_ls_wR_factor_gt 0.3669
_refine_ls_wR_factor_ref 0.3849
_reflns_Friedel_coverage 0.000
_reflns_number_gt 1785
_reflns_number_total 2075
_reflns_threshold_expression 'I > 2\s(I)'
_cod_data_source_file 3_8_NMP.cif
_cod_data_source_block cu_sc110614_0m
_cod_original_cell_volume 11872.1(13)
_cod_original_sg_symbol_H-M 'R -3 c'
_cod_database_code 4036655
_shelxl_version_number 2013-4
_shelx_space_group_comment
;
The symmetry employed for this shelxl refinement is uniquely defined
by the following loop, which should always be used as a source of
symmetry information in preference to the above space-group names.
They are only intended as comments.
;
_shelx_estimated_absorpt_t_max 0.991
_shelx_estimated_absorpt_t_min 0.933
_olex2_refinement_description
;
1. Fixed Uiso
 At 1.2 times of:
  All C(H) groups, All C(H,H) groups
 At 1.5 times of:
  All C(H,H,H) groups
2. Rigid bond restraints
 All non-hydrogen atoms
 with sigma for 1-2 distances of 0.01 and sigma for 1-3 distances of 0.01
3. Rigid body (RIGU) restrains
 All non-hydrogen atoms
 with sigma for 1-2 distances of 0.004 and sigma for 1-3 distances of 0.004
4.a Secondary CH2 refined with riding coordinates:
 C13(H13A,H13B), C18(H18A,H18B), C19(H19A,H19B)
4.b Aromatic/amide H refined with riding coordinates:
 C2(H2), C8(H8), C9(H9), C10(H10), C11(H11), C12(H12)
4.c Idealised Me refined as rotating group:
 C17(H17A,H17B,H17C)
;
_olex2_submission_original_sample_id sc110614
_olex2_submission_special_instructions 'No special instructions were received'

loop_
_space_group_symop_operation_xyz
'x, y, z'
'-y, x-y, z'
'-x+y, -x, z'
'x-y, -y, -z+1/2'
'-x, -x+y, -z+1/2'
'y, x, -z+1/2'
'x+2/3, y+1/3, z+1/3'
'-y+2/3, x-y+1/3, z+1/3'
'-x+y+2/3, -x+1/3, z+1/3'
'x-y+2/3, -y+1/3, -z+5/6'
'-x+2/3, -x+y+1/3, -z+5/6'
'y+2/3, x+1/3, -z+5/6'
'x+1/3, y+2/3, z+2/3'
'-y+1/3, x-y+2/3, z+2/3'
'-x+y+1/3, -x+2/3, z+2/3'
'x-y+1/3, -y+2/3, -z+7/6'
'-x+1/3, -x+y+2/3, -z+7/6'
'y+1/3, x+2/3, -z+7/6'
'-x, -y, -z'
'y, -x+y, -z'
'x-y, x, -z'
'-x+y, y, z-1/2'
'x, x-y, z-1/2'
'-y, -x, z-1/2'
'-x+2/3, -y+1/3, -z+1/3'
'y+2/3, -x+y+1/3, -z+1/3'
'x-y+2/3, x+1/3, -z+1/3'
'-x+y+2/3, y+1/3, z-1/6'
'x+2/3, x-y+1/3, z-1/6'
'-y+2/3, -x+1/3, z-1/6'
'-x+1/3, -y+2/3, -z+2/3'
'y+1/3, -x+y+2/3, -z+2/3'
'x-y+1/3, x+2/3, -z+2/3'
'-x+y+1/3, y+2/3, z+1/6'
'x+1/3, x-y+2/3, z+1/6'
'-y+1/3, -x+2/3, z+1/6'

loop_
_atom_site_label
_atom_site_type_symbol
_atom_site_fract_x
_atom_site_fract_y
_atom_site_fract_z
_atom_site_U_iso_or_equiv
_atom_site_adp_type
_atom_site_occupancy
_atom_site_site_symmetry_order
_atom_site_calc_flag
_atom_site_refinement_flags_posn
_atom_site_refinement_flags_adp
_atom_site_refinement_flags_occupancy
C1 C 0.2046(2) 0.3363(2) 0.55943(7) 0.0245(10) Uani 1 1 d . U .
C2 C 0.1624(3) 0.3333 0.5833 0.0245(12) Uani 1 2 d S TU P
H2 H 0.1046 0.3333 0.5833 0.029 Uiso 1 2 calc RS T P
C3 C 0.2921(2) 0.3354(2) 0.55934(6) 0.0216(10) Uani 1 1 d . U .
C4 C 0.3357(2) 0.3388(2) 0.53470(7) 0.0222(10) Uani 1 1 d . U .
C5 C 0.4234(2) 0.3375(2) 0.53486(6) 0.0204(10) Uani 1 1 d . U .
C6 C 0.4943(2) 0.3352(2) 0.53571(6) 0.0180(9) Uani 1 1 d . U .
C7 C 0.5820(2) 0.3341(2) 0.53617(6) 0.0168(9) Uani 1 1 d . U .
C8 C 0.5813(2) 0.2485(2) 0.53602(6) 0.0170(9) Uani 1 1 d . U .
H8 H 0.5232 0.1908 0.5358 0.020 Uiso 1 1 calc R . .
C9 C 0.1654(3) 0.3407(3) 0.53496(7) 0.0315(11) Uani 1 1 d . U .
H9 H 0.1074 0.3406 0.5347 0.038 Uiso 1 1 calc R . .
C10 C 0.2096(3) 0.3451(3) 0.51181(8) 0.0385(11) Uani 1 1 d . U .
H10 H 0.1823 0.3487 0.4957 0.046 Uiso 1 1 calc R . .
C11 C 0.2956(3) 0.3445(3) 0.51144(7) 0.0303(10) Uani 1 1 d . U .
H11 H 0.3256 0.3479 0.4952 0.036 Uiso 1 1 calc R . .
C12 C 0.3318(3) 0.3333 0.5833 0.0187(11) Uani 1 2 d S TU P
H12 H 0.3897 0.3333 0.5833 0.022 Uiso 1 2 calc RS T P
C13 C 0.5948(3) 0.4229(3) 0.42196(10) 0.0472(13) Uani 1 1 d . U .
H13A H 0.6061 0.3691 0.4213 0.057 Uiso 1 1 calc R . .
H13B H 0.6558 0.4823 0.4227 0.057 Uiso 1 1 calc R . .
N14 N 0.5381(3) 0.4152(3) 0.44289(8) 0.0534(12) Uani 1 1 d . U .
C15 C 0.4664(3) 0.4253(3) 0.43935(12) 0.0547(13) Uani 1 1 d . U .
O16 O 0.40508(19) 0.41895(18) 0.45532(6) 0.0417(10) Uani 1 1 d . U .
C17 C 0.5638(4) 0.4069(3) 0.46946(10) 0.0646(16) Uani 1 1 d . U .
H17A H 0.5491 0.3421 0.4727 0.097 Uiso 1 1 calc GR . .
H17B H 0.5285 0.4233 0.4818 0.097 Uiso 1 1 calc GR . .
H17C H 0.6314 0.4497 0.4719 0.097 Uiso 1 1 calc GR . .
C18 C 0.4653(3) 0.4447(3) 0.40817(10) 0.0546(14) Uani 1 1 d . U .
H18A H 0.4022 0.4037 0.4005 0.066 Uiso 1 1 calc R . .
H18B H 0.4844 0.5112 0.4047 0.066 Uiso 1 1 calc R . .
C19 C 0.5334(4) 0.4219(4) 0.39769(12) 0.0737(17) Uani 1 1 d . U .
H19A H 0.5737 0.4690 0.3844 0.088 Uiso 1 1 calc R . .
H19B H 0.5013 0.3591 0.3893 0.088 Uiso 1 1 calc R . .

loop_
_atom_site_aniso_label
_atom_site_aniso_U_11
_atom_site_aniso_U_22
_atom_site_aniso_U_33
_atom_site_aniso_U_23
_atom_site_aniso_U_13
_atom_site_aniso_U_12
C1 0.0190(17) 0.0252(19) 0.033(2) -0.0049(15) -0.0027(13) 0.0138(14)
C2 0.0152(17) 0.028(3) 0.035(3) -0.001(2) -0.0006(10) 0.0138(13)
C3 0.0173(17) 0.0190(18) 0.030(2) -0.0034(14) -0.0020(13) 0.0102(14)
C4 0.0182(17) 0.0200(18) 0.031(2) -0.0026(14) -0.0023(12) 0.0119(14)
C5 0.0215(18) 0.0172(18) 0.0243(19) -0.0038(14) -0.0024(12) 0.0110(13)
C6 0.0185(17) 0.0153(17) 0.0207(18) -0.0013(13) 0.0000(12) 0.0088(13)
C7 0.0147(16) 0.0218(18) 0.0154(17) 0.0009(13) 0.0001(11) 0.0101(13)
C8 0.0144(16) 0.0159(17) 0.0185(18) 0.0006(11) -0.0010(11) 0.0059(14)
C9 0.026(2) 0.047(2) 0.033(2) -0.0039(17) -0.0075(14) 0.0276(18)
C10 0.038(2) 0.064(3) 0.030(2) -0.0031(18) -0.0077(15) 0.037(2)
C11 0.030(2) 0.041(2) 0.0296(19) -0.0029(15) -0.0010(14) 0.0253(18)
C12 0.0132(16) 0.015(2) 0.029(2) -0.0044(17) -0.0022(9) 0.0073(11)
C13 0.034(2) 0.025(2) 0.077(3) 0.0054(19) 0.0131(19) 0.0112(17)
N14 0.041(2) 0.045(2) 0.069(2) 0.0058(19) 0.0065(17) 0.0177(18)
C15 0.040(2) 0.022(2) 0.093(3) 0.004(2) 0.000(2) 0.0085(18)
O16 0.0291(16) 0.0306(16) 0.066(2) 0.0118(13) 0.0086(13) 0.0153(13)
C17 0.083(4) 0.040(3) 0.060(3) 0.009(2) -0.021(3) 0.023(3)
C18 0.031(2) 0.035(2) 0.073(3) 0.021(2) -0.014(2) -0.0026(18)
C19 0.057(3) 0.059(3) 0.075(3) 0.016(3) 0.003(2) 0.006(3)

loop_
_atom_type_symbol
_atom_type_description
_atom_type_scat_dispersion_real
_atom_type_scat_dispersion_imag
_atom_type_scat_source
C C 0.0181 0.0091 'International Tables Vol C Tables 4.2.6.8 and 6.1.1.4'
H H 0.0000 0.0000 'International Tables Vol C Tables 4.2.6.8 and 6.1.1.4'
N N 0.0311 0.0180 'International Tables Vol C Tables 4.2.6.8 and 6.1.1.4'
O O 0.0492 0.0322 'International Tables Vol C Tables 4.2.6.8 and 6.1.1.4'

loop_
_geom_angle_atom_site_label_1
_geom_angle_atom_site_label_2
_geom_angle_atom_site_label_3
_geom_angle
_geom_angle_site_symmetry_1
_geom_angle_site_symmetry_3
C2 C1 C3 118.9(3) . .
C2 C1 C9 122.6(3) . .
C9 C1 C3 118.5(3) . .
C1 C2 C1 122.5(4) . 16
C1 C2 H2 118.7 . .
C1 C2 H2 118.7 16 .
C4 C3 C1 118.9(3) . .
C12 C3 C1 118.6(3) . .
C12 C3 C4 122.4(3) . .
C3 C4 C5 118.4(3) . .
C11 C4 C3 120.5(3) . .
C11 C4 C5 121.1(3) . .
C6 C5 C4 178.0(4) . .
C5 C6 C7 178.4(3) . .
C8 C7 C6 120.2(3) . .
C8 C7 C6 119.7(3) 3_665 .
C8 C7 C8 120.1(3) 3_665 .
C7 C8 C7 119.9(3) 2_655 .
C7 C8 H8 120.1 2_655 .
C7 C8 H8 120.1 . .
C1 C9 H9 119.5 . .
C10 C9 C1 121.1(3) . .
C10 C9 H9 119.5 . .
C9 C10 H10 119.5 . .
C9 C10 C11 121.1(3) . .
C11 C10 H10 119.5 . .
C4 C11 C10 120.0(3) . .
C4 C11 H11 120.0 . .
C10 C11 H11 120.0 . .
C3 C12 C3 122.5(4) . 16
C3 C12 H12 118.8 . .
C3 C12 H12 118.8 16 .
H13A C13 H13B 109.3 . .
N14 C13 H13A 111.4 . .
N14 C13 H13B 111.4 . .
N14 C13 C19 101.8(4) . .
C19 C13 H13A 111.4 . .
C19 C13 H13B 111.4 . .
C13 N14 C17 121.1(4) . .
C15 N14 C13 120.1(5) . .
C15 N14 C17 118.4(5) . .
N14 C15 C18 105.3(4) . .
O16 C15 N14 130.4(5) . .
O16 C15 C18 124.2(4) . .
N14 C17 H17A 109.5 . .
N14 C17 H17B 109.5 . .
N14 C17 H17C 109.5 . .
H17A C17 H17B 109.5 . .
H17A C17 H17C 109.5 . .
H17B C17 H17C 109.5 . .
C15 C18 H18A 111.2 . .
C15 C18 H18B 111.2 . .
H18A C18 H18B 109.1 . .
C19 C18 C15 102.9(4) . .
C19 C18 H18A 111.2 . .
C19 C18 H18B 111.2 . .
C13 C19 H19A 110.5 . .
C13 C19 H19B 110.5 . .
C18 C19 C13 106.2(5) . .
C18 C19 H19A 110.5 . .
C18 C19 H19B 110.5 . .
H19A C19 H19B 108.7 . .

loop_
_geom_bond_atom_site_label_1
_geom_bond_atom_site_label_2
_geom_bond_distance
_geom_bond_site_symmetry_2
C1 C2 1.388(4) .
C1 C3 1.443(5) .
C1 C9 1.420(5) .
C2 C1 1.388(4) 16
C2 H2 0.9500 .
C3 C4 1.431(5) .
C3 C12 1.393(4) .
C4 C5 1.449(4) .
C4 C11 1.380(5) .
C5 C6 1.184(5) .
C6 C7 1.450(4) .
C7 C8 1.394(4) 3_665
C7 C8 1.398(4) .
C8 C7 1.394(4) 2_655
C8 H8 0.9500 .
C9 H9 0.9500 .
C9 C10 1.366(5) .
C10 H10 0.9500 .
C10 C11 1.418(5) .
C11 H11 0.9500 .
C12 C3 1.393(4) 16
C12 H12 0.9500 .
C13 H13A 0.9900 .
C13 H13B 0.9900 .
C13 N14 1.377(6) .
C13 C19 1.588(8) .
N14 C15 1.281(6) .
N14 C17 1.443(6) .
C15 O16 1.257(6) .
C15 C18 1.620(8) .
C17 H17A 0.9800 .
C17 H17B 0.9800 .
C17 H17C 0.9800 .
C18 H18A 0.9900 .
C18 H18B 0.9900 .
C18 C19 1.447(8) .
C19 H19A 0.9900 .
C19 H19B 0.9900 .

loop_
_geom_torsion_atom_site_label_1
_geom_torsion_atom_site_label_2
_geom_torsion_atom_site_label_3
_geom_torsion_atom_site_label_4
_geom_torsion
_geom_torsion_site_symmetry_1
_geom_torsion_site_symmetry_4
C1 C3 C4 C5 -179.8(3) . .
C1 C3 C4 C11 1.1(5) . .
C1 C3 C12 C3 0.6(2) . 16
C1 C9 C10 C11 0.7(6) . .
C2 C1 C3 C4 -179.8(2) . .
C2 C1 C3 C12 -1.2(4) . .
C2 C1 C9 C10 178.9(3) . .
C3 C1 C2 C1 0.6(2) . 16
C3 C1 C9 C10 -0.8(5) . .
C3 C4 C11 C10 -1.2(5) . .
C4 C3 C12 C3 179.2(3) . 16
C5 C4 C11 C10 179.7(3) . .
C6 C7 C8 C7 179.30(19) . 2_655
C8 C7 C8 C7 1.1(6) 3_665 2_655
C9 C1 C2 C1 -179.1(4) . 16
C9 C1 C3 C4 -0.1(4) . .
C9 C1 C3 C12 178.5(3) . .
C9 C10 C11 C4 0.3(6) . .
C12 C3 C4 C5 1.7(4) . .
C12 C3 C4 C11 -177.5(3) . .
C13 N14 C15 O16 178.1(4) . .
C13 N14 C15 C18 0.6(5) . .
N14 C13 C19 C18 18.4(5) . .
N14 C15 C18 C19 11.8(5) . .
C15 C18 C19 C13 -17.8(5) . .
O16 C15 C18 C19 -165.9(4) . .
C17 N14 C15 O16 -9.1(7) . .
C17 N14 C15 C18 173.4(4) . .
C19 C13 N14 C15 -11.6(5) . .
C19 C13 N14 C17 175.8(4) . .

loop_
_smtbx_masks_void_nr
_smtbx_masks_void_average_x
_smtbx_masks_void_average_y
_smtbx_masks_void_average_z
_smtbx_masks_void_volume
_smtbx_masks_void_count_electrons
1 0.000 0.000 0.000 176.1 52.9
2 0.000 0.000 0.500 176.1 52.9
3 0.333 0.667 0.167 176.1 52.9
4 0.333 0.667 0.667 176.1 52.9
5 0.667 0.333 0.833 176.1 52.9
6 0.667 0.333 0.333 176.1 52.9
